data_7202384
loop_
_publ_author_name
'Klap\"otke, Thomas M.'
'Mayer, Peter'
'Stierstorfer, J\"org'
'Weigand, Jan J.'

_publ_section_title
;
 Bistetrazolylamines---synthesis and characterization
;
_journal_issue 43
_journal_name_full 'Journal of Materials Chemistry'
_journal_page_first 5248
_journal_paper_doi 10.1039/b811273h
_journal_volume 18
_journal_year 2008
_chemical_formula_moiety 'C2 H3 N9, H2 O'
_chemical_formula_sum 'C2 H5 N9 O'
_chemical_formula_weight 171.15
_chemical_name_common 'N,N-Bis(1H-tetrazol-5-yl)amine monohydrate'
_chemical_name_systematic 'N,N-Bis(1H-tetrazol-5-yl)amine monohydrate'
_space_group_IT_number 14
_symmetry_cell_setting monoclinic
_symmetry_Int_Tables_number 14
_symmetry_space_group_name_Hall '-P 2ybc'
_symmetry_space_group_name_H-M 'P 1 21/c 1'
_atom_sites_solution_hydrogens geom
_atom_sites_solution_primary direct
_atom_sites_solution_secondary difmap
_audit_creation_date 04-Oct-05
_audit_creation_method SHELXL-97
_cell_angle_alpha 90.00
_cell_angle_beta 90.42(3)
_cell_angle_gamma 90.00
_cell_formula_units_Z 4
_cell_length_a 9.3669(19)
_cell_length_b 10.531(2)
_cell_length_c 6.8081(14)
_cell_measurement_reflns_used 1612
_cell_measurement_temperature 200(2)
_cell_measurement_theta_max 27.485
_cell_measurement_theta_min 3.134
_cell_volume 671.6(2)
_computing_molecular_graphics
;
'ORTEP (M. N. Burnett, C. K. Johnson, ORTEP-III: Oak Ridge Thermal Ellipsoid
;
_computing_publication_material 'PLATON (A. L. Spek, Acta Crystallogr, Sect. A, 1990, 46, C34, 1995 version).'
_computing_structure_refinement 'SHELXL-97 (Sheldrick, 1997)'
_computing_structure_solution SIR-92
_diffrn_ambient_temperature 200
_diffrn_detector_area_resol_mean 9
_diffrn_measured_fraction_theta_full 0.997
_diffrn_measured_fraction_theta_max 0.997
_diffrn_measurement_device '95mm CCD camera on \k-goniostat'
_diffrn_measurement_device_type KappaCCD
_diffrn_measurement_method omega-scan
_diffrn_orient_matrix_UB_11 0.1107044
_diffrn_orient_matrix_UB_12 -0.0009879
_diffrn_orient_matrix_UB_13 0.0707465
_diffrn_orient_matrix_UB_21 -0.0963909
_diffrn_orient_matrix_UB_22 -0.0064597
_diffrn_orient_matrix_UB_23 0.0797176
_diffrn_orient_matrix_UB_31 0.0054181
_diffrn_orient_matrix_UB_32 -0.0947362
_diffrn_orient_matrix_UB_33 -0.0061734
_diffrn_radiation_collimation 0.5
_diffrn_radiation_monochromator 'vertically mounted graphite crystal'
_diffrn_radiation_type 'Mo K\a'
_diffrn_radiation_wavelength 0.71073
_diffrn_reflns_av_R_equivalents 0.0187
_diffrn_reflns_av_sigmaI/netI 0.0269
_diffrn_reflns_limit_h_max 12
_diffrn_reflns_limit_h_min -12
_diffrn_reflns_limit_k_max 13
_diffrn_reflns_limit_k_min -13
_diffrn_reflns_limit_l_max 8
_diffrn_reflns_limit_l_min -8
_diffrn_reflns_number 2966
_diffrn_reflns_theta_full 27.41
_diffrn_reflns_theta_max 27.41
_diffrn_reflns_theta_min 3.56
_diffrn_source_current 45.00
_diffrn_source_power 2.250
_diffrn_source_type 'Spellman generator'
_diffrn_source_voltage 50.00
_exptl_absorpt_coefficient_mu 0.140
_exptl_absorpt_correction_type none
_exptl_crystal_colour colourless
_exptl_crystal_density_diffrn 1.693
_exptl_crystal_density_method 'not measured'
_exptl_crystal_description platelet
_exptl_crystal_F_000 352
_exptl_crystal_size_max 0.15
_exptl_crystal_size_mid 0.10
_exptl_crystal_size_min 0.04
_refine_diff_density_max 0.193
_refine_diff_density_min -0.279
_refine_diff_density_rms 0.044
_refine_ls_extinction_method none
_refine_ls_goodness_of_fit_ref 1.079
_refine_ls_hydrogen_treatment refall
_refine_ls_matrix_type full
_refine_ls_number_parameters 129
_refine_ls_number_reflns 1529
_refine_ls_number_restraints 0
_refine_ls_restrained_S_all 1.079
_refine_ls_R_factor_all 0.0464
_refine_ls_R_factor_gt 0.0367
_refine_ls_shift/su_max 0.000
_refine_ls_shift/su_mean 0.000
_refine_ls_structure_factor_coef Fsqd
_refine_ls_weighting_scheme calc
_refine_ls_wR_factor_gt 0.0935
_refine_ls_wR_factor_ref 0.0998
_reflns_number_gt 1257
_reflns_number_total 1529
_reflns_threshold_expression >2sigma(I)
_cod_data_source_file b811273h.txt
_cod_data_source_block jn404
_cod_original_cell_volume 671.5(2)
_cod_original_sg_symbol_H-M 'P 21/c'
_cod_database_code 7202384

loop_
_symmetry_equiv_pos_as_xyz
'x, y, z'
'-x, y+1/2, -z+1/2'
'-x, -y, -z'
'x, -y-1/2, z-1/2'

loop_
_atom_site_label
_atom_site_type_symbol
_atom_site_fract_x
_atom_site_fract_y
_atom_site_fract_z
_atom_site_U_iso_or_equiv
_atom_site_adp_type
_atom_site_occupancy
_atom_site_symmetry_multiplicity
_atom_site_calc_flag
_atom_site_refinement_flags
_atom_site_disorder_assembly
_atom_site_disorder_group
O1 O 0.76925(13) -0.36372(12) 0.1447(3) 0.0655(4) Uani 1 1 d . . .
H3 H 0.8646(19) -0.0562(18) 0.068(3) 0.050(5) Uiso 1 1 d . . .
H2 H 0.663(2) 0.2364(19) 0.148(3) 0.058(6) Uiso 1 1 d . . .
H4 H 0.725(2) -0.435(2) 0.148(3) 0.069(6) Uiso 1 1 d . . .
H1 H 0.675(2) -0.2287(19) 0.174(3) 0.051(5) Uiso 1 1 d . . .
H5 H 0.865(3) -0.370(2) 0.086(3) 0.077(7) Uiso 1 1 d . . .
N9 N 0.96644(11) 0.16361(11) 0.00915(17) 0.0305(3) Uani 1 1 d . . .
N4 N 0.45721(11) -0.02916(11) 0.27051(18) 0.0353(3) Uani 1 1 d . . .
N2 N 0.62741(12) -0.15102(11) 0.18944(18) 0.0326(3) Uani 1 1 d . . .
N1 N 0.80225(11) 0.00337(11) 0.10081(18) 0.0320(3) Uani 1 1 d . . .
N8 N 0.96000(11) 0.29295(11) 0.00495(18) 0.0327(3) Uani 1 1 d . . .
C2 C 0.83997(12) 0.12670(13) 0.07307(18) 0.0265(3) Uani 1 1 d . . .
N6 N 0.75907(12) 0.22912(10) 0.10590(17) 0.0293(3) Uani 1 1 d . . .
N3 N 0.49195(12) -0.14738(11) 0.25663(19) 0.0355(3) Uani 1 1 d . . .
N7 N 0.83757(12) 0.33358(11) 0.06183(17) 0.0338(3) Uani 1 1 d . . .
N5 N 0.56644(11) 0.04745(11) 0.21457(17) 0.0328(3) Uani 1 1 d . . .
C1 C 0.66991(12) -0.03146(13) 0.16620(19) 0.0282(3) Uani 1 1 d . . .

loop_
_atom_site_aniso_label
_atom_site_aniso_U_11
_atom_site_aniso_U_22
_atom_site_aniso_U_33
_atom_site_aniso_U_23
_atom_site_aniso_U_13
_atom_site_aniso_U_12
O1 0.0323(6) 0.0279(6) 0.1368(13) 0.0063(7) 0.0296(7) -0.0011(4)
N9 0.0220(5) 0.0284(6) 0.0413(6) 0.0006(5) 0.0087(4) -0.0019(4)
N4 0.0242(5) 0.0299(6) 0.0519(7) 0.0017(5) 0.0133(5) -0.0010(4)
N2 0.0222(5) 0.0259(6) 0.0499(7) 0.0028(5) 0.0106(5) 0.0014(4)
N1 0.0205(5) 0.0249(6) 0.0507(7) -0.0009(5) 0.0129(4) 0.0010(4)
N8 0.0250(6) 0.0290(6) 0.0443(6) 0.0010(5) 0.0089(5) -0.0009(4)
C2 0.0206(6) 0.0270(6) 0.0320(7) -0.0005(5) 0.0058(5) -0.0003(4)
N6 0.0221(5) 0.0251(6) 0.0407(6) -0.0006(4) 0.0083(4) -0.0002(4)
N3 0.0229(5) 0.0295(6) 0.0542(7) 0.0035(5) 0.0120(5) -0.0007(4)
N7 0.0262(6) 0.0300(6) 0.0454(7) 0.0016(5) 0.0087(5) -0.0019(4)
N5 0.0222(5) 0.0278(6) 0.0484(7) 0.0004(5) 0.0118(4) -0.0009(4)
C1 0.0210(6) 0.0272(6) 0.0365(7) 0.0007(5) 0.0069(5) -0.0005(5)

loop_
_atom_type_symbol
_atom_type_description
_atom_type_scat_dispersion_real
_atom_type_scat_dispersion_imag
_atom_type_scat_source
C C 0.0033 0.0016 'International Tables Vol C Tables 4.2.6.8 and 6.1.1.4'
H H 0.0000 0.0000 'International Tables Vol C Tables 4.2.6.8 and 6.1.1.4'
N N 0.0061 0.0033 'International Tables Vol C Tables 4.2.6.8 and 6.1.1.4'
O O 0.0106 0.0060 'International Tables Vol C Tables 4.2.6.8 and 6.1.1.4'

loop_
_exptl_crystal_face_index_h
_exptl_crystal_face_index_k
_exptl_crystal_face_index_l
_exptl_crystal_face_perp_dist
0 0 -1 0.015000
0 0 1 0.025000
0 1 0 0.090000
0 -1 0 0.060000
1 0 0 0.040000
-1 0 0 0.060000
7 6 0 0.050000
3 -4 0 0.050000

loop_
_geom_angle_atom_site_label_1
_geom_angle_atom_site_label_2
_geom_angle_atom_site_label_3
_geom_angle
_geom_angle_site_symmetry_1
_geom_angle_site_symmetry_3
_geom_angle_publ_flag
H4 O1 H5 113.3(19) . . ?
C2 N9 N8 105.11(10) . . ?
N3 N4 N5 111.17(10) . . ?
C1 N2 N3 107.20(10) . . ?
C1 N2 H1 132.1(11) . . ?
N3 N2 H1 120.6(11) . . ?
C2 N1 C1 122.51(11) . . ?
C2 N1 H3 118.0(12) . . ?
C1 N1 H3 119.4(12) . . ?
N7 N8 N9 111.43(10) . . ?
N9 C2 N6 109.13(12) . . ?
N9 C2 N1 124.08(12) . . ?
N6 C2 N1 126.79(11) . . ?
C2 N6 N7 107.93(10) . . ?
C2 N6 H2 130.9(12) . . ?
N7 N6 H2 121.1(12) . . ?
N4 N3 N2 106.85(10) . . ?
N8 N7 N6 106.40(10) . . ?
C1 N5 N4 104.58(11) . . ?
N5 C1 N2 110.19(11) . . ?
N5 C1 N1 125.46(12) . . ?
N2 C1 N1 124.35(11) . . ?

loop_
_geom_bond_atom_site_label_1
_geom_bond_atom_site_label_2
_geom_bond_distance
_geom_bond_site_symmetry_2
_geom_bond_publ_flag
O1 H4 0.86(2) . ?
O1 H5 0.99(2) . ?
N9 C2 1.3234(16) . ?
N9 N8 1.3636(15) . ?
N4 N3 1.2904(16) . ?
N4 N5 1.3596(15) . ?
N2 C1 1.3302(17) . ?
N2 N3 1.3525(16) . ?
N2 H1 0.94(2) . ?
N1 C2 1.3595(18) . ?
N1 C1 1.3702(16) . ?
N1 H3 0.886(19) . ?
N8 N7 1.2863(16) . ?
C2 N6 1.3378(17) . ?
N6 N7 1.3579(15) . ?
N6 H2 0.95(2) . ?
N5 C1 1.3203(17) . ?

loop_
_geom_contact_atom_site_label_1
_geom_contact_atom_site_label_2
_geom_contact_distance
_geom_contact_site_symmetry_1
_geom_contact_site_symmetry_2
_geom_contact_publ_flag
? ? ? ? ? ?

loop_
_geom_hbond_atom_site_label_D
_geom_hbond_atom_site_label_H
_geom_hbond_atom_site_label_A
_geom_hbond_distance_DH
_geom_hbond_distance_HA
_geom_hbond_distance_DA
_geom_hbond_angle_DHA
_geom_hbond_site_symmetry_A
N1 H3 N9 0.886(19) 2.018(19) 2.8932(17) 168.8(16) 3_755
N6 H2 N3 0.95(2) 2.01(2) 2.8510(17) 146.7(17) 2_655
N6 H2 N5 0.95(2) 2.24(2) 2.7354(16) 112.1(15) .
O1 H4 N4 0.86(2) 2.05(2) 2.8082(18) 146(2) 2_645
N2 H1 O1 0.94(2) 1.69(2) 2.6231(17) 176.7(18) .
O1 H5 N8 0.99(2) 1.93(2) 2.8394(18) 151.3(19) 3_755

loop_
_geom_torsion_atom_site_label_1
_geom_torsion_atom_site_label_2
_geom_torsion_atom_site_label_3
_geom_torsion_atom_site_label_4
_geom_torsion
_geom_torsion_site_symmetry_1
_geom_torsion_site_symmetry_2
_geom_torsion_site_symmetry_3
_geom_torsion_site_symmetry_4
_geom_torsion_publ_flag
C2 N9 N8 N7 -0.20(14) . . . . ?
N8 N9 C2 N6 0.26(14) . . . . ?
N8 N9 C2 N1 -179.25(12) . . . . ?
C1 N1 C2 N9 -179.62(12) . . . . ?
C1 N1 C2 N6 1.0(2) . . . . ?
N9 C2 N6 N7 -0.23(15) . . . . ?
N1 C2 N6 N7 179.26(12) . . . . ?
N5 N4 N3 N2 -0.15(16) . . . . ?
C1 N2 N3 N4 0.37(16) . . . . ?
N9 N8 N7 N6 0.06(14) . . . . ?
C2 N6 N7 N8 0.10(14) . . . . ?
N3 N4 N5 C1 -0.13(15) . . . . ?
N4 N5 C1 N2 0.37(15) . . . . ?
N4 N5 C1 N1 -179.80(12) . . . . ?
N3 N2 C1 N5 -0.47(16) . . . . ?
N3 N2 C1 N1 179.69(12) . . . . ?
C2 N1 C1 N5 -2.0(2) . . . . ?
C2 N1 C1 N2 177.84(13) . . . . ?

loop_
_cod_related_entry_id
_cod_related_entry_database
_cod_related_entry_code
1 ChemSpider 13062405
